data_4325732
loop_
_publ_author_name
'Dong-Fang Zhou'
'Qiu-Yun Chen'
'Yan Qi'
'Hai-Jian Fu'
'Zan Li'
'Kai-Di Zhao'
'Jing Gao'

_publ_section_title
;
 Anticancer Activity, Attenuation on the Absorption of Calcium in
 Mitochondria, and Catalase Activity for Manganese Complexes of
 N-Substituted Di(picolyl)amine
;
_journal_name_full 'Inorganic Chemistry'
_journal_page_first 6929
_journal_page_last 6937
_journal_paper_doi 10.1021/ic200004y
_journal_volume 50
_journal_year 2011
_chemical_formula_sum 'C36 H40 Cl6 Mn3 N8 O2'
_chemical_formula_weight 994.28
_chemical_name_systematic
; 
 ? 
;
_space_group_IT_number 14
_symmetry_cell_setting monoclinic
_symmetry_space_group_name_Hall '-P 2ybc'
_symmetry_space_group_name_H-M 'P 1 21/c 1'
_atom_sites_solution_hydrogens geom
_atom_sites_solution_primary direct
_atom_sites_solution_secondary difmap
_audit_creation_method SHELXL-97
_cell_angle_alpha 90.00
_cell_angle_beta 106.36(3)
_cell_angle_gamma 90.00
_cell_formula_units_Z 2
_cell_length_a 8.9117(18)
_cell_length_b 19.347(4)
_cell_length_c 12.415(3)
_cell_measurement_reflns_used 6023
_cell_measurement_temperature 293(2)
_cell_measurement_theta_max 29.0007
_cell_measurement_theta_min 3.1798
_cell_volume 2053.9(8)
_computing_cell_refinement 'CrystalClear (Rigaku Inc., 2007)'
_computing_data_collection 'CrystalClear (Rigaku Inc., 2007)'
_computing_data_reduction 'CrystalClear (Rigaku Inc., 2007)'
_computing_structure_refinement 'SHELXL-97 (Sheldrick, 1997)'
_computing_structure_solution 'SHELXS-97 (Sheldrick, 1990)'
_diffrn_ambient_temperature 293(2)
_diffrn_measured_fraction_theta_full 0.987
_diffrn_measured_fraction_theta_max 0.987
_diffrn_radiation_monochromator graphite
_diffrn_radiation_source 'fine-focus sealed tube'
_diffrn_radiation_type MoK\a
_diffrn_radiation_wavelength 0.71073
_diffrn_reflns_av_R_equivalents 0.0276
_diffrn_reflns_av_sigmaI/netI 0.0336
_diffrn_reflns_limit_h_max 8
_diffrn_reflns_limit_h_min -10
_diffrn_reflns_limit_k_max 23
_diffrn_reflns_limit_k_min -18
_diffrn_reflns_limit_l_max 13
_diffrn_reflns_limit_l_min -14
_diffrn_reflns_number 10050
_diffrn_reflns_theta_full 25.02
_diffrn_reflns_theta_max 25.02
_diffrn_reflns_theta_min 3.42
_exptl_absorpt_coefficient_mu 1.343
_exptl_absorpt_correction_T_max 1.0000
_exptl_absorpt_correction_T_min 0.8644
_exptl_absorpt_correction_type multi-scan
_exptl_crystal_colour Colorless
_exptl_crystal_density_diffrn 1.608
_exptl_crystal_description Prism
_exptl_crystal_F_000 1010
_exptl_crystal_size_max 0.3
_exptl_crystal_size_mid 0.3
_exptl_crystal_size_min 0.3
_refine_diff_density_max 0.530
_refine_diff_density_min -0.254
_refine_diff_density_rms 0.055
_refine_ls_extinction_method none
_refine_ls_goodness_of_fit_ref 1.069
_refine_ls_hydrogen_treatment constr
_refine_ls_matrix_type full
_refine_ls_number_parameters 250
_refine_ls_number_reflns 3586
_refine_ls_number_restraints 12
_refine_ls_restrained_S_all 1.101
_refine_ls_R_factor_all 0.0447
_refine_ls_R_factor_gt 0.0363
_refine_ls_shift/su_max 0.000
_refine_ls_shift/su_mean 0.000
_refine_ls_structure_factor_coef Fsqd
_refine_ls_weighting_details 'calc w=1/[\s^2^(Fo^2^)+(0.0427P)^2^+0.9612P] where P=(Fo^2^+2Fc^2^)/3'
_refine_ls_weighting_scheme calc
_refine_ls_wR_factor_gt 0.0865
_refine_ls_wR_factor_ref 0.0914
_reflns_number_gt 3115
_reflns_number_total 3586
_reflns_threshold_expression >2sigma(I)
_cod_data_source_file ic200004y_si_004.cif
_cod_data_source_block a
_cod_original_cell_volume 2053.8(7)
_cod_database_code 4325732

loop_
_symmetry_equiv_pos_as_xyz
'x, y, z'
'-x, y+1/2, -z+1/2'
'-x, -y, -z'
'x, -y-1/2, z-1/2'

loop_
_atom_site_label
_atom_site_type_symbol
_atom_site_fract_x
_atom_site_fract_y
_atom_site_fract_z
_atom_site_U_iso_or_equiv
_atom_site_adp_type
_atom_site_occupancy
_atom_site_symmetry_multiplicity
_atom_site_calc_flag
_atom_site_refinement_flags
Mn1 Mn 0.78200(5) 0.11157(2) 0.33322(4) 0.02980(14) Uani 1 1 d .
Mn2 Mn 0.5000 0.0000 0.0000 0.03212(18) Uani 1 2 d SU
Cl1 Cl 0.58702(9) 0.10838(4) 0.13859(6) 0.0381(2) Uani 1 1 d U
Cl2 Cl 0.97472(9) 0.09832(4) 0.52528(6) 0.0411(2) Uani 1 1 d .
Cl3 Cl 0.74936(10) -0.06518(4) 0.08638(7) 0.0462(2) Uani 1 1 d .
N1 N 0.6091(3) 0.45060(12) 0.3746(2) 0.0344(6) Uani 1 1 d .
N2 N 0.9583(3) 0.16307(12) 0.2617(2) 0.0346(6) Uani 1 1 d .
N3 N 0.5923(3) 0.12769(13) 0.4153(2) 0.0341(6) Uani 1 1 d .
N4 N 0.7783(3) 0.23208(11) 0.37304(19) 0.0277(5) Uani 1 1 d .
C1 C 0.5939(4) 0.38271(15) 0.3514(2) 0.0346(7) Uani 1 1 d .
H1 H 0.5224 0.3576 0.3776 0.041 Uiso 1 1 calc R
C2 C 0.7062(4) 0.48635(16) 0.3319(3) 0.0467(9) Uani 1 1 d .
H2 H 0.7181 0.5334 0.3473 0.056 Uiso 1 1 calc R
C3 C 0.7900(4) 0.45681(17) 0.2659(3) 0.0478(9) Uani 1 1 d .
H3 H 0.8546 0.4838 0.2358 0.057 Uiso 1 1 calc R
C4 C 0.7768(4) 0.38752(16) 0.2453(3) 0.0418(8) Uani 1 1 d .
H4 H 0.8331 0.3668 0.2013 0.050 Uiso 1 1 calc R
C5 C 0.6790(3) 0.34791(15) 0.2905(2) 0.0326(7) Uani 1 1 d .
C6 C 0.6725(3) 0.27049(14) 0.2782(2) 0.0319(7) Uani 1 1 d .
H6A H 0.5660 0.2554 0.2699 0.038 Uiso 1 1 calc R
H6B H 0.6985 0.2583 0.2098 0.038 Uiso 1 1 calc R
C7 C 1.0202(4) 0.13466(19) 0.1848(3) 0.0484(9) Uani 1 1 d .
H7 H 0.9819 0.0923 0.1535 0.058 Uiso 1 1 calc R
C8 C 1.1377(5) 0.1658(2) 0.1511(3) 0.0570(11) Uani 1 1 d .
H8 H 1.1795 0.1446 0.0987 0.068 Uiso 1 1 calc R
C9 C 1.1919(4) 0.2286(2) 0.1961(3) 0.0587(11) Uani 1 1 d .
H9 H 1.2726 0.2503 0.1753 0.070 Uiso 1 1 calc R
C10 C 1.1272(4) 0.25983(19) 0.2723(3) 0.0483(9) Uani 1 1 d .
H10 H 1.1607 0.3032 0.3014 0.058 Uiso 1 1 calc R
C11 C 1.0110(3) 0.22491(15) 0.3042(2) 0.0333(7) Uani 1 1 d .
C12 C 0.9426(3) 0.25344(15) 0.3934(2) 0.0337(7) Uani 1 1 d .
H12A H 1.0031 0.2370 0.4666 0.040 Uiso 1 1 calc R
H12B H 0.9487 0.3035 0.3936 0.040 Uiso 1 1 calc R
C13 C 0.4791(4) 0.08196(18) 0.4113(3) 0.0457(8) Uani 1 1 d .
H13 H 0.4832 0.0395 0.3771 0.055 Uiso 1 1 calc R
C14 C 0.3558(4) 0.0946(2) 0.4555(3) 0.0536(9) Uani 1 1 d .
H14 H 0.2809 0.0609 0.4539 0.064 Uiso 1 1 calc R
C15 C 0.3473(4) 0.1580(2) 0.5017(3) 0.0514(9) Uani 1 1 d .
H15 H 0.2642 0.1686 0.5302 0.062 Uiso 1 1 calc R
C16 C 0.4622(4) 0.20622(18) 0.5056(3) 0.0424(8) Uani 1 1 d .
H16 H 0.4568 0.2497 0.5362 0.051 Uiso 1 1 calc R
C17 C 0.5859(3) 0.18934(15) 0.4637(2) 0.0319(7) Uani 1 1 d .
C18 C 0.7248(3) 0.23612(15) 0.4754(2) 0.0318(7) Uani 1 1 d .
H18A H 0.6961 0.2834 0.4868 0.038 Uiso 1 1 calc R
H18B H 0.8089 0.2223 0.5402 0.038 Uiso 1 1 calc R
O1 O 0.7997(4) 0.00300(12) 0.3169(2) 0.0767(9) Uani 1 1 d .

loop_
_atom_site_aniso_label
_atom_site_aniso_U_11
_atom_site_aniso_U_22
_atom_site_aniso_U_33
_atom_site_aniso_U_23
_atom_site_aniso_U_13
_atom_site_aniso_U_12
Mn1 0.0341(3) 0.0259(3) 0.0307(3) -0.00140(18) 0.0112(2) 0.00348(17)
Mn2 0.0356(3) 0.0298(3) 0.0322(3) 0.0042(3) 0.0115(3) -0.0034(3)
Cl1 0.0456(4) 0.0319(4) 0.0327(4) -0.0017(3) 0.0043(3) -0.0030(3)
Cl2 0.0425(5) 0.0406(5) 0.0364(4) 0.0039(3) 0.0050(3) 0.0094(3)
Cl3 0.0459(5) 0.0509(5) 0.0400(4) -0.0007(4) 0.0091(4) 0.0117(4)
N1 0.0430(15) 0.0233(13) 0.0419(15) -0.0002(11) 0.0204(12) 0.0025(10)
N2 0.0375(14) 0.0345(14) 0.0338(14) 0.0013(12) 0.0131(12) 0.0067(11)
N3 0.0349(14) 0.0356(14) 0.0335(14) -0.0021(11) 0.0121(11) -0.0013(11)
N4 0.0298(13) 0.0276(13) 0.0260(12) -0.0018(10) 0.0083(10) 0.0015(9)
C1 0.0378(17) 0.0311(16) 0.0370(17) 0.0024(13) 0.0141(14) 0.0026(13)
C2 0.062(2) 0.0295(18) 0.055(2) -0.0023(16) 0.0264(19) -0.0028(15)
C3 0.061(2) 0.0351(19) 0.059(2) 0.0045(16) 0.0352(19) -0.0004(15)
C4 0.051(2) 0.0411(19) 0.0409(19) 0.0016(15) 0.0263(16) 0.0045(15)
C5 0.0359(16) 0.0309(16) 0.0302(16) 0.0004(13) 0.0080(13) 0.0048(12)
C6 0.0373(16) 0.0304(16) 0.0289(16) -0.0022(13) 0.0106(13) 0.0041(12)
C7 0.060(2) 0.049(2) 0.0403(19) 0.0039(16) 0.0218(18) 0.0173(17)
C8 0.063(2) 0.070(3) 0.050(2) 0.022(2) 0.035(2) 0.029(2)
C9 0.045(2) 0.080(3) 0.059(2) 0.030(2) 0.0292(19) 0.0111(19)
C10 0.0427(19) 0.053(2) 0.051(2) 0.0124(17) 0.0148(17) -0.0008(16)
C11 0.0295(16) 0.0376(18) 0.0317(16) 0.0075(14) 0.0069(13) 0.0041(13)
C12 0.0331(16) 0.0291(16) 0.0370(17) -0.0030(13) 0.0066(14) -0.0026(12)
C13 0.045(2) 0.0446(19) 0.050(2) -0.0085(16) 0.0176(17) -0.0066(15)
C14 0.042(2) 0.066(3) 0.056(2) -0.0034(19) 0.0191(18) -0.0119(17)
C15 0.0364(19) 0.077(3) 0.047(2) -0.0079(19) 0.0208(16) 0.0006(17)
C16 0.0374(18) 0.053(2) 0.0378(18) -0.0047(16) 0.0131(15) 0.0077(15)
C17 0.0362(17) 0.0360(17) 0.0230(15) 0.0008(13) 0.0074(13) 0.0046(13)
C18 0.0386(17) 0.0299(16) 0.0284(15) -0.0054(13) 0.0119(13) 0.0028(12)
O1 0.124(3) 0.0333(14) 0.0477(16) -0.0084(12) -0.0166(16) 0.0266(14)

loop_
_atom_type_symbol
_atom_type_description
_atom_type_scat_dispersion_real
_atom_type_scat_dispersion_imag
_atom_type_scat_source
C C 0.0033 0.0016 'International Tables Vol C Tables 4.2.6.8 and 6.1.1.4'
H H 0.0000 0.0000 'International Tables Vol C Tables 4.2.6.8 and 6.1.1.4'
N N 0.0061 0.0033 'International Tables Vol C Tables 4.2.6.8 and 6.1.1.4'
O O 0.0106 0.0060 'International Tables Vol C Tables 4.2.6.8 and 6.1.1.4'
Mn Mn 0.3368 0.7283 'International Tables Vol C Tables 4.2.6.8 and 6.1.1.4'
Cl Cl 0.1484 0.1585 'International Tables Vol C Tables 4.2.6.8 and 6.1.1.4'

loop_
_geom_angle_atom_site_label_1
_geom_angle_atom_site_label_2
_geom_angle_atom_site_label_3
_geom_angle
_geom_angle_site_symmetry_1
_geom_angle_site_symmetry_3
O1 Mn1 N3 105.59(11) . .
O1 Mn1 N2 108.83(11) . .
N3 Mn1 N2 145.58(9) . .
O1 Mn1 N4 173.58(9) . .
N3 Mn1 N4 73.26(8) . .
N2 Mn1 N4 72.55(8) . .
O1 Mn1 Cl2 86.58(7) . .
N3 Mn1 Cl2 89.11(7) . .
N2 Mn1 Cl2 93.03(7) . .
N4 Mn1 Cl2 87.08(6) . .
O1 Mn1 Cl1 86.26(7) . .
N3 Mn1 Cl1 91.97(7) . .
N2 Mn1 Cl1 90.11(7) . .
N4 Mn1 Cl1 100.06(6) . .
Cl2 Mn1 Cl1 172.79(3) . .
N1 Mn2 N1 180.00(15) 4_565 2_645
N1 Mn2 Cl3 89.66(7) 4_565 3_655
N1 Mn2 Cl3 90.34(7) 2_645 3_655
N1 Mn2 Cl3 90.34(7) 4_565 .
N1 Mn2 Cl3 89.66(7) 2_645 .
Cl3 Mn2 Cl3 180.00(5) 3_655 .
N1 Mn2 Cl1 90.50(6) 4_565 .
N1 Mn2 Cl1 89.50(6) 2_645 .
Cl3 Mn2 Cl1 86.71(3) 3_655 .
Cl3 Mn2 Cl1 93.29(3) . .
N1 Mn2 Cl1 89.50(6) 4_565 3_655
N1 Mn2 Cl1 90.50(6) 2_645 3_655
Cl3 Mn2 Cl1 93.29(3) 3_655 3_655
Cl3 Mn2 Cl1 86.71(3) . 3_655
Cl1 Mn2 Cl1 180.00(3) . 3_655
Mn1 Cl1 Mn2 128.55(3) . .
C2 N1 C1 117.5(2) . .
C2 N1 Mn2 120.5(2) . 2_655
C1 N1 Mn2 121.53(18) . 2_655
C11 N2 C7 118.4(3) . .
C11 N2 Mn1 116.59(18) . .
C7 N2 Mn1 124.9(2) . .
C13 N3 C17 118.6(3) . .
C13 N3 Mn1 123.7(2) . .
C17 N3 Mn1 117.52(18) . .
C12 N4 C18 112.5(2) . .
C12 N4 C6 112.0(2) . .
C18 N4 C6 111.6(2) . .
C12 N4 Mn1 103.82(15) . .
C18 N4 Mn1 104.84(16) . .
C6 N4 Mn1 111.58(16) . .
N1 C1 C5 123.7(3) . .
N1 C2 C3 122.9(3) . .
C4 C3 C2 119.1(3) . .
C3 C4 C5 119.8(3) . .
C1 C5 C4 116.9(3) . .
C1 C5 C6 121.8(3) . .
C4 C5 C6 121.2(3) . .
N4 C6 C5 114.9(2) . .
N2 C7 C8 122.5(4) . .
C9 C8 C7 118.5(3) . .
C8 C9 C10 120.1(3) . .
C9 C10 C11 118.3(3) . .
N2 C11 C10 122.0(3) . .
N2 C11 C12 116.5(2) . .
C10 C11 C12 121.4(3) . .
N4 C12 C11 111.0(2) . .
N3 C13 C14 123.1(3) . .
C15 C14 C13 118.1(3) . .
C14 C15 C16 119.7(3) . .
C15 C16 C17 119.3(3) . .
N3 C17 C16 121.1(3) . .
N3 C17 C18 116.0(2) . .
C16 C17 C18 122.8(3) . .
N4 C18 C17 109.9(2) . .

loop_
_geom_bond_atom_site_label_1
_geom_bond_atom_site_label_2
_geom_bond_distance
_geom_bond_site_symmetry_2
Mn1 O1 2.120(2) .
Mn1 N3 2.228(2) .
Mn1 N2 2.244(2) .
Mn1 N4 2.385(2) .
Mn1 Cl2 2.5285(13) .
Mn1 Cl1 2.5486(13) .
Mn2 N1 2.266(2) 4_565
Mn2 N1 2.266(2) 2_645
Mn2 Cl3 2.5171(10) 3_655
Mn2 Cl3 2.5171(10) .
Mn2 Cl1 2.6845(9) .
Mn2 Cl1 2.6845(9) 3_655
N1 C2 1.329(4) .
N1 C1 1.343(4) .
N1 Mn2 2.266(2) 2_655
N2 C11 1.338(4) .
N2 C7 1.346(4) .
N3 C13 1.332(4) .
N3 C17 1.344(4) .
N4 C12 1.473(4) .
N4 C18 1.480(3) .
N4 C6 1.484(4) .
C1 C5 1.387(4) .
C2 C3 1.379(4) .
C3 C4 1.363(4) .
C4 C5 1.392(4) .
C5 C6 1.505(4) .
C7 C8 1.372(5) .
C8 C9 1.369(6) .
C9 C10 1.378(5) .
C10 C11 1.385(4) .
C11 C12 1.511(4) .
C13 C14 1.381(5) .
C14 C15 1.365(5) .
C15 C16 1.376(5) .
C16 C17 1.385(4) .
C17 C18 1.507(4) .
